data_7057070
loop_
_publ_author_name
'Nechipadappu, Sunil Kumar'
'Ramachandran, Jeeshma'
'Shivalingegowda, Naveen'
'Lokanath, Neratur Krishnappagowda'
'Trivedi, Darshak R.'

_publ_section_title
;
 Synthesis of cocrystals/salts of flucytosine: Structure and stability
;
_journal_issue 7
_journal_name_full 'New Journal of Chemistry'
_journal_page_first 5433
_journal_paper_doi 10.1039/C7NJ04400C
_journal_volume 42
_journal_year 2018
_chemical_formula_sum 'C22 H20 F2 N6 O15'
_chemical_formula_weight 646.44
_chemical_name_systematic 'Flucytosine/3,5-dihydroxybenzoic acid'
_space_group_crystal_system triclinic
_space_group_IT_number 2
_space_group_name_Hall '-P 1'
_space_group_name_H-M_alt 'P -1'
_symmetry_space_group_name_Hall '-P 1'
_symmetry_space_group_name_H-M 'P -1'
_atom_sites_solution_hydrogens geom
_audit_creation_method SHELXL-2014/7
_audit_update_record
;
2017-04-13 deposited with the CCDC.
2018-02-23 downloaded from the CCDC.
;
_cell_angle_alpha 109.390(8)
_cell_angle_beta 92.328(7)
_cell_angle_gamma 103.472(7)
_cell_formula_units_Z 2
_cell_length_a 7.298(3)
_cell_length_b 13.507(4)
_cell_length_c 15.536(5)
_cell_measurement_reflns_used 6400
_cell_measurement_temperature 293(2)
_cell_measurement_theta_max 27.485
_cell_measurement_theta_min 3.049
_cell_volume 1393.2(8)
_computing_structure_refinement 'SHELXL-2014/7 (Sheldrick, 2014)'
_diffrn_ambient_temperature 293(2)
_diffrn_measured_fraction_theta_full 0.989
_diffrn_measured_fraction_theta_max 0.964
_diffrn_measurement_device_type proteum2
_diffrn_radiation_type MoK\a
_diffrn_radiation_wavelength 0.71073
_diffrn_reflns_av_R_equivalents 0.0311
_diffrn_reflns_av_unetI/netI 0.0609
_diffrn_reflns_Laue_measured_fraction_full 0.989
_diffrn_reflns_Laue_measured_fraction_max 0.964
_diffrn_reflns_limit_h_max 9
_diffrn_reflns_limit_h_min -9
_diffrn_reflns_limit_k_max 13
_diffrn_reflns_limit_k_min -17
_diffrn_reflns_limit_l_max 20
_diffrn_reflns_limit_l_min -9
_diffrn_reflns_number 8044
_diffrn_reflns_point_group_measured_fraction_full 0.989
_diffrn_reflns_point_group_measured_fraction_max 0.964
_diffrn_reflns_theta_full 25.242
_diffrn_reflns_theta_max 27.485
_diffrn_reflns_theta_min 3.049
_exptl_absorpt_coefficient_mu 0.140
_exptl_absorpt_correction_T_max 0.981
_exptl_absorpt_correction_T_min 0.973
_exptl_absorpt_correction_type multi-scan
_exptl_absorpt_process_details '(sheldrick, 2014)'
_exptl_crystal_density_diffrn 1.541
_exptl_crystal_description block
_exptl_crystal_F_000 664
_exptl_crystal_recrystallization_method 'Re-crystallisation from solvent: Water'
_exptl_crystal_size_max 0.20
_exptl_crystal_size_mid 0.16
_exptl_crystal_size_min 0.14
_refine_diff_density_max 0.722
_refine_diff_density_min -0.402
_refine_diff_density_rms 0.107
_refine_ls_extinction_method none
_refine_ls_goodness_of_fit_ref 0.943
_refine_ls_hydrogen_treatment constr
_refine_ls_matrix_type full
_refine_ls_number_parameters 410
_refine_ls_number_reflns 6169
_refine_ls_number_restraints 0
_refine_ls_restrained_S_all 0.943
_refine_ls_R_factor_all 0.1072
_refine_ls_R_factor_gt 0.0919
_refine_ls_shift/su_max 0.000
_refine_ls_shift/su_mean 0.000
_refine_ls_structure_factor_coef Fsqd
_refine_ls_weighting_details 'w=1/[\s^2^(Fo^2^)+(0.3000P)^2^+0.5559P] where P=(Fo^2^+2Fc^2^)/3'
_refine_ls_weighting_scheme calc
_refine_ls_wR_factor_gt 0.3289
_refine_ls_wR_factor_ref 0.3544
_reflns_Friedel_coverage 0.000
_reflns_number_gt 4628
_reflns_number_total 6400
_reflns_threshold_expression 'I > 2\s(I)'
_cod_data_source_file c7nj04400c2.cif
_cod_data_source_block 1
_cod_depositor_comments 'Adding full bibliography for 7057066--7057070.cif.'
_cod_database_code 7057070
_shelx_shelxl_version_number 2014/7
_shelx_space_group_comment
;
The symmetry employed for this shelxl refinement is uniquely defined
by the following loop, which should always be used as a source of
symmetry information in preference to the above space-group names.
They are only intended as comments.
;

loop_
_space_group_symop_operation_xyz
'x, y, z'
'-x, -y, -z'

loop_
_atom_site_label
_atom_site_type_symbol
_atom_site_fract_x
_atom_site_fract_y
_atom_site_fract_z
_atom_site_U_iso_or_equiv
_atom_site_adp_type
_atom_site_occupancy
_atom_site_site_symmetry_order
_atom_site_calc_flag
_atom_site_refinement_flags_posn
_atom_site_refinement_flags_adp
F1 F 0.4422(3) 0.54308(15) 0.87980(15) 0.0385(6) Uani 1 1 d . .
F2 F 0.4986(3) -0.08509(15) 0.22279(16) 0.0419(6) Uani 1 1 d . .
O15 O 0.6983(3) 0.25318(17) 0.98782(15) 0.0304(6) Uani 1 1 d . .
O5 O 0.0184(4) -0.17652(18) 0.09509(18) 0.0355(6) Uani 1 1 d . .
O8 O 0.3712(4) 0.08993(19) -0.03768(16) 0.0362(6) Uani 1 1 d . .
H8 H 0.4524 0.1454 -0.0332 0.054 Uiso 1 1 calc R U
O17 O 0.0245(4) 0.0101(2) 0.41103(18) 0.0464(7) Uani 1 1 d . .
O4 O 0.7551(4) 0.44248(19) 0.95262(17) 0.0364(6) Uani 1 1 d . .
H4 H 0.7308 0.3834 0.9596 0.055 Uiso 1 1 calc R U
O12 O 0.5578(4) 0.3033(2) 0.47948(18) 0.0394(7) Uani 1 1 d . .
O10 O 1.1546(4) 0.61561(18) 0.68360(16) 0.0318(6) Uani 1 1 d . .
O9 O -0.0695(4) -0.07743(19) 0.22338(16) 0.0345(6) Uani 1 1 d . .
O20 O 0.1260(4) 0.3446(2) 0.41416(19) 0.0458(7) Uani 1 1 d . .
O13 O 0.3091(4) 0.15930(19) 0.60634(16) 0.0368(6) Uani 1 1 d . .
O7 O 0.3057(4) 0.31113(18) 0.26296(18) 0.0426(7) Uani 1 1 d . .
H7 H 0.2601 0.3077 0.3096 0.064 Uiso 1 1 calc R U
O2 O 0.8131(5) 0.22531(19) 0.65013(18) 0.0443(7) Uani 1 1 d . .
H2 H 0.8477 0.2305 0.6019 0.067 Uiso 1 1 calc R U
O11 O 1.1687(4) 0.70509(18) 0.83311(16) 0.0356(6) Uani 1 1 d . .
O16 O 0.9334(6) 0.2011(3) 0.4907(2) 0.0616(9) Uani 1 1 d . .
N9 N 0.2390(4) 0.3561(2) 0.90088(19) 0.0315(7) Uani 1 1 d . .
H9A H 0.1770 0.2969 0.9070 0.038 Uiso 1 1 calc R U
H9B H 0.2585 0.4169 0.9458 0.038 Uiso 1 1 calc R U
N8 N 0.2736(4) 0.2581(2) 0.75201(18) 0.0244(6) Uani 1 1 d . .
H8A H 0.2114 0.1997 0.7595 0.029 Uiso 1 1 calc R U
N5 N 0.4514(4) 0.1194(2) 0.4316(2) 0.0328(7) Uani 1 1 d . .
H5 H 0.3994 0.1231 0.4809 0.039 Uiso 1 1 calc R U
N10 N 0.6824(4) 0.1031(2) 0.19694(19) 0.0296(6) Uani 1 1 d . .
H10A H 0.7384 0.1626 0.1895 0.036 Uiso 1 1 calc R U
H10B H 0.6750 0.0416 0.1545 0.036 Uiso 1 1 calc R U
N7 N 0.4299(4) 0.3429(2) 0.65814(19) 0.0292(6) Uani 1 1 d . .
H7A H 0.4660 0.3401 0.6056 0.035 Uiso 1 1 calc R U
C46 C 0.3344(5) 0.2023(2) 0.1141(2) 0.0273(7) Uani 1 1 d . .
H46 H 0.4009 0.2648 0.1048 0.033 Uiso 1 1 calc R U
C37 C 0.3041(4) 0.1013(2) 0.0454(2) 0.0240(6) Uani 1 1 d . .
C17 C 0.0185(4) -0.0862(2) 0.1543(2) 0.0239(6) Uani 1 1 d . .
C35 C 1.1144(4) 0.6206(2) 0.7640(2) 0.0242(6) Uani 1 1 d . .
O1 O 0.6491(4) 0.4990(2) 0.44081(18) 0.0421(7) Uani 1 1 d . .
C33 C 0.3370(4) 0.2491(2) 0.6684(2) 0.0251(6) Uani 1 1 d . .
C38 C 0.5443(5) 0.2133(3) 0.4215(2) 0.0271(7) Uani 1 1 d . .
C34 C 0.2016(4) 0.0078(2) 0.0581(2) 0.0250(6) Uani 1 1 d . .
H34 H 0.1811 -0.0596 0.0116 0.030 Uiso 1 1 calc R U
C22 C 0.9264(4) 0.5257(2) 0.8585(2) 0.0251(6) Uani 1 1 d . .
H22 H 0.9489 0.5926 0.9059 0.030 Uiso 1 1 calc R U
C30 C 0.7890(4) 0.3316(2) 0.8002(2) 0.0246(7) Uani 1 1 d . .
H30 H 0.7220 0.2691 0.8093 0.030 Uiso 1 1 calc R U
C40 C 0.2641(5) 0.2090(2) 0.1971(2) 0.0266(7) Uani 1 1 d . .
C50 C 0.8247(4) 0.4322(2) 0.8704(2) 0.0234(6) Uani 1 1 d . .
C42 C 0.4691(5) 0.4427(3) 0.7281(2) 0.0295(7) Uani 1 1 d . .
H42 H 0.5364 0.5053 0.7192 0.035 Uiso 1 1 calc R U
C32 C 0.3032(4) 0.3537(2) 0.8237(2) 0.0230(6) Uani 1 1 d . .
C36 C 0.4087(4) 0.4472(2) 0.8083(2) 0.0256(7) Uani 1 1 d . .
C24 C 0.8548(5) 0.3254(2) 0.7162(2) 0.0263(7) Uani 1 1 d . .
C28 C 0.4362(5) 0.0188(3) 0.3674(3) 0.0322(8) Uani 1 1 d . .
H28 H 0.3730 -0.0436 0.3778 0.039 Uiso 1 1 calc R U
C44 C 0.6092(4) 0.1060(2) 0.2721(2) 0.0219(6) Uani 1 1 d . .
N6 N 0.6197(4) 0.2022(2) 0.33972(18) 0.0242(6) Uani 1 1 d . .
H6 H 0.6775 0.2606 0.3310 0.029 Uiso 1 1 calc R U
C52 C 0.5130(5) 0.0111(2) 0.2897(2) 0.0274(7) Uani 1 1 d . .
C54 C 0.1300(4) 0.0162(2) 0.1410(2) 0.0235(6) Uani 1 1 d . .
C55 C 0.1605(5) 0.1172(3) 0.2112(2) 0.0264(7) Uani 1 1 d . .
H55 H 0.1119 0.1226 0.2665 0.032 Uiso 1 1 calc R U
C57 C 0.9949(4) 0.5187(2) 0.7749(2) 0.0225(6) Uani 1 1 d . .
C56 C 0.9578(4) 0.4188(3) 0.7023(2) 0.0255(6) Uani 1 1 d . .
H56 H 1.0008 0.4146 0.6460 0.031 Uiso 1 1 calc R U

loop_
_atom_site_aniso_label
_atom_site_aniso_U_11
_atom_site_aniso_U_22
_atom_site_aniso_U_33
_atom_site_aniso_U_23
_atom_site_aniso_U_13
_atom_site_aniso_U_12
F1 0.0533(13) 0.0155(9) 0.0363(11) 0.0024(8) 0.0136(9) -0.0023(8)
F2 0.0557(14) 0.0159(9) 0.0450(13) 0.0043(8) 0.0207(10) -0.0006(8)
O15 0.0390(13) 0.0249(11) 0.0264(12) 0.0098(9) 0.0118(9) 0.0043(9)
O5 0.0436(14) 0.0191(11) 0.0410(14) 0.0100(10) 0.0214(11) 0.0010(9)
O8 0.0497(15) 0.0239(11) 0.0264(12) 0.0064(9) 0.0200(10) -0.0055(10)
O17 0.0535(17) 0.0375(14) 0.0338(14) 0.0048(11) 0.0138(12) -0.0051(12)
O4 0.0594(17) 0.0205(11) 0.0279(12) 0.0101(9) 0.0224(11) 0.0029(11)
O12 0.0632(17) 0.0234(12) 0.0311(13) 0.0086(10) 0.0234(12) 0.0085(11)
O10 0.0442(14) 0.0224(11) 0.0264(12) 0.0103(9) 0.0152(10) 0.0001(10)
O9 0.0482(15) 0.0249(11) 0.0261(12) 0.0098(9) 0.0171(10) -0.0022(10)
O20 0.0522(17) 0.0461(16) 0.0355(15) 0.0117(12) 0.0129(12) 0.0087(13)
O13 0.0487(15) 0.0253(12) 0.0258(12) 0.0026(10) 0.0157(11) -0.0027(10)
O7 0.0661(18) 0.0159(11) 0.0339(14) 0.0008(10) 0.0219(13) -0.0026(11)
O2 0.0703(19) 0.0176(11) 0.0303(13) 0.0006(10) 0.0200(13) -0.0073(11)
O11 0.0530(15) 0.0191(11) 0.0265(12) 0.0082(9) 0.0088(10) -0.0071(10)
O16 0.094(3) 0.0559(19) 0.0514(19) 0.0275(16) 0.0407(18) 0.0324(18)
N9 0.0411(16) 0.0190(12) 0.0278(14) 0.0051(11) 0.0153(12) -0.0020(11)
N8 0.0308(13) 0.0154(12) 0.0247(13) 0.0077(10) 0.0090(10) -0.0003(10)
N5 0.0432(16) 0.0255(14) 0.0310(15) 0.0131(12) 0.0202(12) 0.0042(12)
N10 0.0424(16) 0.0191(12) 0.0243(14) 0.0066(10) 0.0139(11) 0.0020(11)
N7 0.0380(15) 0.0247(14) 0.0235(14) 0.0112(11) 0.0095(11) 0.0003(11)
C46 0.0317(16) 0.0176(14) 0.0310(17) 0.0103(12) 0.0103(13) -0.0004(12)
C37 0.0275(14) 0.0241(14) 0.0194(14) 0.0092(11) 0.0084(11) 0.0015(11)
C17 0.0255(14) 0.0207(14) 0.0236(15) 0.0080(11) 0.0059(11) 0.0018(11)
C35 0.0281(15) 0.0214(14) 0.0245(15) 0.0121(12) 0.0080(11) 0.0022(11)
O1 0.0603(17) 0.0311(13) 0.0368(14) 0.0125(11) 0.0203(12) 0.0125(12)
C33 0.0263(14) 0.0237(14) 0.0223(15) 0.0081(12) 0.0050(11) 0.0005(11)
C38 0.0324(16) 0.0217(15) 0.0272(16) 0.0101(12) 0.0123(12) 0.0037(12)
C34 0.0308(15) 0.0154(13) 0.0259(15) 0.0069(11) 0.0069(12) 0.0008(11)
C22 0.0294(15) 0.0196(14) 0.0243(15) 0.0076(11) 0.0077(12) 0.0020(11)
C30 0.0289(15) 0.0159(13) 0.0288(16) 0.0110(12) 0.0070(12) 0.0001(11)
C40 0.0329(16) 0.0178(14) 0.0247(15) 0.0049(12) 0.0096(12) 0.0013(12)
C50 0.0271(14) 0.0229(14) 0.0219(14) 0.0112(12) 0.0077(11) 0.0041(11)
C42 0.0320(16) 0.0214(15) 0.0344(18) 0.0143(13) 0.0066(13) -0.0012(12)
C32 0.0250(14) 0.0200(14) 0.0239(15) 0.0092(11) 0.0069(11) 0.0032(11)
C36 0.0267(14) 0.0159(13) 0.0294(16) 0.0048(12) 0.0032(12) 0.0014(11)
C24 0.0310(15) 0.0173(14) 0.0263(16) 0.0049(12) 0.0072(12) 0.0018(11)
C28 0.0327(17) 0.0212(15) 0.045(2) 0.0179(14) 0.0160(14) 0.0009(12)
C44 0.0229(13) 0.0188(13) 0.0236(15) 0.0087(11) 0.0051(11) 0.0024(11)
N6 0.0315(13) 0.0169(12) 0.0233(13) 0.0092(10) 0.0102(10) 0.0006(10)
C52 0.0343(16) 0.0149(13) 0.0295(16) 0.0063(12) 0.0101(13) 0.0012(11)
C54 0.0233(14) 0.0212(14) 0.0249(15) 0.0090(12) 0.0071(11) 0.0020(11)
C55 0.0309(15) 0.0232(15) 0.0228(15) 0.0083(12) 0.0089(12) 0.0014(12)
C57 0.0226(13) 0.0191(14) 0.0254(15) 0.0101(12) 0.0063(11) 0.0007(11)
C56 0.0291(15) 0.0214(14) 0.0228(15) 0.0065(12) 0.0091(12) 0.0015(12)

loop_
_atom_type_symbol
_atom_type_description
_atom_type_scat_dispersion_real
_atom_type_scat_dispersion_imag
_atom_type_scat_source
C C 0.0033 0.0016 'International Tables Vol C Tables 4.2.6.8 and 6.1.1.4'
H H 0.0000 0.0000 'International Tables Vol C Tables 4.2.6.8 and 6.1.1.4'
N N 0.0061 0.0033 'International Tables Vol C Tables 4.2.6.8 and 6.1.1.4'
O O 0.0106 0.0060 'International Tables Vol C Tables 4.2.6.8 and 6.1.1.4'
F F 0.0171 0.0103 'International Tables Vol C Tables 4.2.6.8 and 6.1.1.4'

loop_
_geom_angle_atom_site_label_1
_geom_angle_atom_site_label_2
_geom_angle_atom_site_label_3
_geom_angle
C37 O8 H8 109.5
C50 O4 H4 109.5
C40 O7 H7 109.5
C24 O2 H2 109.5
C32 N9 H9A 120.0
C32 N9 H9B 120.0
H9A N9 H9B 120.0
C32 N8 C33 124.0(3)
C32 N8 H8A 118.0
C33 N8 H8A 118.0
C38 N5 C28 123.3(3)
C38 N5 H5 118.4
C28 N5 H5 118.4
C44 N10 H10A 120.0
C44 N10 H10B 120.0
H10A N10 H10B 120.0
C33 N7 C42 123.0(3)
C33 N7 H7A 118.5
C42 N7 H7A 118.5
C37 C46 C40 119.1(3)
C37 C46 H46 120.4
C40 C46 H46 120.4
O8 C37 C46 121.6(3)
O8 C37 C34 117.6(3)
C46 C37 C34 120.8(3)
O9 C17 O5 123.1(3)
O9 C17 C54 118.9(3)
O5 C17 C54 118.0(3)
O11 C35 O10 123.1(3)
O11 C35 C57 119.0(3)
O10 C35 C57 117.9(3)
O13 C33 N7 122.5(3)
O13 C33 N8 121.0(3)
N7 C33 N8 116.5(3)
O12 C38 N5 123.0(3)
O12 C38 N6 121.4(3)
N5 C38 N6 115.6(3)
C54 C34 C37 119.3(3)
C54 C34 H34 120.4
C37 C34 H34 120.4
C50 C22 C57 119.3(3)
C50 C22 H22 120.3
C57 C22 H22 120.3
C50 C30 C24 119.3(3)
C50 C30 H30 120.4
C24 C30 H30 120.4
O7 C40 C55 123.0(3)
O7 C40 C46 115.8(3)
C55 C40 C46 121.2(3)
O4 C50 C22 117.8(3)
O4 C50 C30 121.1(3)
C22 C50 C30 121.1(3)
C36 C42 N7 118.4(3)
C36 C42 H42 120.8
N7 C42 H42 120.8
N9 C32 N8 120.7(3)
N9 C32 C36 123.6(3)
N8 C32 C36 115.8(3)
C42 C36 F1 121.3(3)
C42 C36 C32 122.2(3)
F1 C36 C32 116.5(3)
O2 C24 C30 116.5(3)
O2 C24 C56 122.8(3)
C30 C24 C56 120.8(3)
C52 C28 N5 119.4(3)
C52 C28 H28 120.3
N5 C28 H28 120.3
N10 C44 N6 120.8(3)
N10 C44 C52 123.6(3)
N6 C44 C52 115.6(3)
C44 N6 C38 124.9(3)
C44 N6 H6 117.5
C38 N6 H6 117.5
C28 C52 F2 122.3(3)
C28 C52 C44 121.1(3)
F2 C52 C44 116.5(3)
C34 C54 C55 120.7(3)
C34 C54 C17 118.9(3)
C55 C54 C17 120.3(3)
C40 C55 C54 118.9(3)
C40 C55 H55 120.6
C54 C55 H55 120.6
C22 C57 C56 120.9(3)
C22 C57 C35 119.0(3)
C56 C57 C35 120.1(3)
C24 C56 C57 118.6(3)
C24 C56 H56 120.7
C57 C56 H56 120.7

loop_
_geom_bond_atom_site_label_1
_geom_bond_atom_site_label_2
_geom_bond_distance
F1 C36 1.359(3)
F2 C52 1.346(4)
O5 C17 1.260(4)
O8 C37 1.373(4)
O8 H8 0.8200
O4 C50 1.370(4)
O4 H4 0.8200
O12 C38 1.228(4)
O10 C35 1.279(4)
O9 C17 1.259(4)
O13 C33 1.239(4)
O7 C40 1.373(4)
O7 H7 0.8200
O2 C24 1.355(4)
O2 H2 0.8200
O11 C35 1.246(4)
N9 C32 1.298(4)
N9 H9A 0.8600
N9 H9B 0.8600
N8 C32 1.360(4)
N8 C33 1.373(4)
N8 H8A 0.8600
N5 C38 1.355(4)
N5 C28 1.369(4)
N5 H5 0.8600
N10 C44 1.296(4)
N10 H10A 0.8600
N10 H10B 0.8600
N7 C33 1.354(4)
N7 C42 1.379(4)
N7 H7A 0.8600
C46 C37 1.387(4)
C46 C40 1.389(4)
C46 H46 0.9300
C37 C34 1.389(4)
C17 C54 1.517(4)
C35 C57 1.514(4)
C38 N6 1.381(4)
C34 C54 1.388(4)
C34 H34 0.9300
C22 C50 1.381(4)
C22 C57 1.393(4)
C22 H22 0.9300
C30 C50 1.390(4)
C30 C24 1.393(4)
C30 H30 0.9300
C40 C55 1.383(4)
C42 C36 1.326(5)
C42 H42 0.9300
C32 C36 1.417(4)
C24 C56 1.398(4)
C28 C52 1.334(5)
C28 H28 0.9300
C44 N6 1.356(4)
C44 C52 1.428(4)
N6 H6 0.8600
C54 C55 1.397(4)
C55 H55 0.9300
C57 C56 1.400(4)
C56 H56 0.9300
